data_7115785
loop_
_publ_author_name
'Marcel Wirtz'
'Andreas Gruter'
'Philipp Rebmann'
'Tobias Dier'
'Dietrich A. Volmer'
'Volker Huch'
'Gregor Jung'

_publ_section_title
;
 Two-color emissive probes for click reactions
;
_journal_name_full Chem.Commun.
_journal_page_first 12694
_journal_paper_doi 10.1039/C4cc05288A
_journal_volume 50
_journal_year 2014
_chemical_formula_moiety 'C16 H19 B F2 N2 Si'
_chemical_formula_sum 'C16 H19 B F2 N2 Si'
_chemical_formula_weight 316.23
_chemical_name_systematic
; 
 ? 
;
_space_group_IT_number 2
_space_group_name_Hall '-P 1'
_symmetry_cell_setting triclinic
_symmetry_space_group_name_Hall '-P 1'
_symmetry_space_group_name_H-M 'P -1'
_atom_sites_solution_hydrogens geom
_atom_sites_solution_primary direct
_atom_sites_solution_secondary difmap
_audit_creation_method SHELXL-97
_cell_angle_alpha 88.475(3)
_cell_angle_beta 76.337(4)
_cell_angle_gamma 72.777(4)
_cell_formula_units_Z 2
_cell_length_a 7.0599(4)
_cell_length_b 9.2121(7)
_cell_length_c 13.9179(7)
_cell_measurement_reflns_used 3551
_cell_measurement_temperature 133(2)
_cell_measurement_theta_max 25.74
_cell_measurement_theta_min 2.32
_cell_volume 839.20(9)
_computing_cell_refinement 'Bruker SAINT'
_computing_data_collection 'Bruker APEX2'
_computing_data_reduction 'Bruker SAINT'
_computing_molecular_graphics 'Bruker SHELXTL'
_computing_publication_material 'Bruker SHELXTL'
_computing_structure_refinement 'SHELXL-97 (Sheldrick, 2008)'
_computing_structure_solution 'SHELXS-97 (Sheldrick, 2008)'
_diffrn_ambient_temperature 133(2)
_diffrn_measured_fraction_theta_full 0.999
_diffrn_measured_fraction_theta_max 0.999
_diffrn_measurement_device_type 'Bruker APEX-II CCD'
_diffrn_measurement_method '\f and \w scans'
_diffrn_radiation_monochromator graphite
_diffrn_radiation_source 'fine-focus sealed tube'
_diffrn_radiation_type MoK\a
_diffrn_radiation_wavelength 0.71073
_diffrn_reflns_av_R_equivalents 0.0540
_diffrn_reflns_av_sigmaI/netI 0.0463
_diffrn_reflns_limit_h_max 9
_diffrn_reflns_limit_h_min -9
_diffrn_reflns_limit_k_max 11
_diffrn_reflns_limit_k_min -11
_diffrn_reflns_limit_l_max 17
_diffrn_reflns_limit_l_min -17
_diffrn_reflns_number 19906
_diffrn_reflns_theta_full 27.10
_diffrn_reflns_theta_max 27.10
_diffrn_reflns_theta_min 1.51
_exptl_absorpt_coefficient_mu 0.156
_exptl_absorpt_correction_T_max 0.9930
_exptl_absorpt_correction_T_min 0.9344
_exptl_absorpt_correction_type multi-scan
_exptl_absorpt_process_details 'SADABS, BrukerAXS 2010'
_exptl_crystal_colour red
_exptl_crystal_density_diffrn 1.251
_exptl_crystal_density_method 'not measured'
_exptl_crystal_description needle
_exptl_crystal_F_000 332
_exptl_crystal_recrystallization_method 'Re-crystallisation from solvent: '
_exptl_crystal_size_max 0.44
_exptl_crystal_size_mid 0.07
_exptl_crystal_size_min 0.05
_refine_diff_density_max 0.418
_refine_diff_density_min -0.353
_refine_diff_density_rms 0.059
_refine_ls_extinction_method none
_refine_ls_goodness_of_fit_ref 1.035
_refine_ls_hydrogen_treatment mixed
_refine_ls_matrix_type full
_refine_ls_number_parameters 253
_refine_ls_number_reflns 3689
_refine_ls_number_restraints 63
_refine_ls_restrained_S_all 1.026
_refine_ls_R_factor_all 0.0764
_refine_ls_R_factor_gt 0.0484
_refine_ls_shift/su_max 0.001
_refine_ls_shift/su_mean 0.000
_refine_ls_structure_factor_coef Fsqd
_refine_ls_weighting_details 'calc w=1/[\s^2^(Fo^2^)+(0.0733P)^2^+0.2049P] where P=(Fo^2^+2Fc^2^)/3'
_refine_ls_weighting_scheme calc
_refine_ls_wR_factor_gt 0.1220
_refine_ls_wR_factor_ref 0.1377
_reflns_number_gt 2631
_reflns_number_total 3689
_reflns_threshold_expression >2sigma(I)
_cod_data_source_file c4cc05288a3.cif
_cod_data_source_block sh3481
_cod_original_sg_symbol_H-M P-1
_cod_database_code 7115785

loop_
_symmetry_equiv_pos_as_xyz
'x, y, z'
'-x, -y, -z'

loop_
_atom_site_label
_atom_site_type_symbol
_atom_site_fract_x
_atom_site_fract_y
_atom_site_fract_z
_atom_site_U_iso_or_equiv
_atom_site_adp_type
_atom_site_occupancy
_atom_site_symmetry_multiplicity
_atom_site_calc_flag
_atom_site_refinement_flags
Si Si 0.81609(10) 0.75514(7) 0.57436(4) 0.02808(19) Uani 1 1 d U
F1 F 1.00369(19) 0.19549(13) 1.08125(9) 0.0292(3) Uani 1 1 d U
F2 F 0.68499(19) 0.18918(14) 1.08445(9) 0.0303(3) Uani 1 1 d U
N1 N 0.7356(3) 0.43463(19) 1.09943(13) 0.0220(4) Uani 1 1 d U
N2 N 0.8669(3) 0.28430(18) 0.93950(13) 0.0218(4) Uani 1 1 d U
B1 B 0.8241(4) 0.2698(3) 1.05273(18) 0.0235(5) Uani 1 1 d U
C1 C 0.9464(3) 0.1688(2) 0.86930(16) 0.0251(5) Uani 1 1 d U
C2 C 0.9599(3) 0.2259(2) 0.77591(17) 0.0271(5) Uani 1 1 d U
C3 C 0.8844(3) 0.3852(2) 0.78882(15) 0.0220(4) Uani 1 1 d U
C4 C 0.8275(3) 0.4190(2) 0.89157(15) 0.0215(4) Uani 1 1 d U
C5 C 0.7446(3) 0.5595(2) 0.94487(16) 0.0213(4) Uani 1 1 d U
C6 C 0.7003(3) 0.5679(2) 1.04586(15) 0.0216(4) Uani 1 1 d U
C7 C 0.6180(3) 0.6963(2) 1.11496(16) 0.0229(4) Uani 1 1 d U
C8 C 0.6063(3) 0.6379(3) 1.20725(17) 0.0269(5) Uani 1 1 d U
C9 C 0.6784(3) 0.4781(2) 1.19629(15) 0.0248(5) Uani 1 1 d U
C10 C 0.8654(3) 0.4967(2) 0.71624(16) 0.0245(5) Uani 1 1 d U
C11 C 0.8482(3) 0.5951(2) 0.65677(16) 0.0276(5) Uani 1 1 d U
C12 C 1.0713(4) 0.7697(3) 0.5085(2) 0.0354(6) Uani 1 1 d U
C13 C 0.6765(4) 0.7231(4) 0.4837(2) 0.0432(7) Uani 1 1 d U
C14 C 0.6709(5) 0.9304(3) 0.6544(3) 0.0513(8) Uani 1 1 d U
C15 C 0.5603(3) 0.8584(2) 1.08803(17) 0.0287(5) Uani 1 1 d U
H15A H 0.4147 0.8930 1.0886 0.043 Uiso 1 1 calc R
H15B H 0.6410 0.8678 1.0217 0.043 Uiso 1 1 calc R
H15C H 0.5873 0.9209 1.1360 0.043 Uiso 1 1 calc R
C16 C 0.6961(4) 0.3661(3) 1.27497(17) 0.0335(5) Uani 1 1 d U
H16A H 0.6161 0.2974 1.2696 0.050 Uiso 1 1 calc R
H16B H 0.6441 0.4201 1.3400 0.050 Uiso 1 1 calc R
H16C H 0.8397 0.3071 1.2672 0.050 Uiso 1 1 calc R
H1 H 0.976(4) 0.067(3) 0.8877(18) 0.037(7) Uiso 1 1 d .
H2 H 1.012(4) 0.169(3) 0.714(2) 0.047(8) Uiso 1 1 d .
H3 H 0.724(3) 0.650(3) 0.9101(17) 0.029(6) Uiso 1 1 d .
H4 H 0.550(4) 0.700(3) 1.2728(18) 0.029(6) Uiso 1 1 d .
H5 H 1.149(4) 0.784(3) 0.5573(19) 0.034(6) Uiso 1 1 d .
H6 H 1.051(4) 0.848(3) 0.459(2) 0.058(9) Uiso 1 1 d .
H7 H 1.150(4) 0.678(4) 0.475(2) 0.049(8) Uiso 1 1 d .
H8 H 0.662(5) 0.805(4) 0.438(3) 0.074(10) Uiso 1 1 d .
H9 H 0.531(5) 0.724(4) 0.518(2) 0.074(10) Uiso 1 1 d .
H10 H 0.753(5) 0.625(4) 0.443(2) 0.063(9) Uiso 1 1 d .
H11 H 0.745(6) 0.945(4) 0.703(3) 0.091(13) Uiso 1 1 d .
H12 H 0.656(5) 1.016(4) 0.615(2) 0.071(10) Uiso 1 1 d .
H13 H 0.529(5) 0.924(4) 0.691(2) 0.069(10) Uiso 1 1 d .

loop_
_atom_site_aniso_label
_atom_site_aniso_U_11
_atom_site_aniso_U_22
_atom_site_aniso_U_33
_atom_site_aniso_U_23
_atom_site_aniso_U_13
_atom_site_aniso_U_12
Si 0.0324(4) 0.0223(3) 0.0255(3) 0.0069(2) -0.0057(3) -0.0035(3)
F1 0.0314(7) 0.0225(7) 0.0341(7) 0.0091(5) -0.0147(6) -0.0038(5)
F2 0.0376(8) 0.0257(7) 0.0324(7) 0.0090(5) -0.0093(6) -0.0167(6)
N1 0.0242(9) 0.0199(9) 0.0237(9) 0.0063(7) -0.0085(7) -0.0076(7)
N2 0.0240(9) 0.0145(8) 0.0276(9) 0.0054(7) -0.0081(7) -0.0057(7)
B1 0.0270(13) 0.0179(11) 0.0290(13) 0.0085(9) -0.0112(10) -0.0089(10)
C1 0.0276(12) 0.0153(11) 0.0320(12) 0.0028(9) -0.0084(9) -0.0049(9)
C2 0.0298(12) 0.0201(11) 0.0299(12) -0.0002(9) -0.0070(10) -0.0054(9)
C3 0.0217(10) 0.0196(10) 0.0247(10) 0.0044(8) -0.0071(8) -0.0054(8)
C4 0.0237(11) 0.0173(10) 0.0253(11) 0.0068(8) -0.0088(9) -0.0071(8)
C5 0.0225(11) 0.0156(10) 0.0279(11) 0.0068(8) -0.0084(8) -0.0074(8)
C6 0.0219(11) 0.0162(10) 0.0286(11) 0.0055(8) -0.0086(9) -0.0068(8)
C7 0.0210(11) 0.0212(11) 0.0284(11) 0.0021(8) -0.0075(9) -0.0078(9)
C8 0.0279(12) 0.0269(12) 0.0257(11) 0.0000(9) -0.0067(9) -0.0078(10)
C9 0.0240(11) 0.0288(12) 0.0246(11) 0.0056(9) -0.0092(9) -0.0102(9)
C10 0.0250(11) 0.0218(11) 0.0264(11) 0.0020(8) -0.0062(9) -0.0066(9)
C11 0.0299(12) 0.0250(11) 0.0251(11) 0.0019(9) -0.0051(9) -0.0054(9)
C12 0.0396(14) 0.0353(15) 0.0337(13) 0.0123(11) -0.0115(11) -0.0134(12)
C13 0.0356(15) 0.0592(19) 0.0354(14) 0.0183(14) -0.0125(12) -0.0131(14)
C14 0.059(2) 0.0267(14) 0.0541(19) 0.0038(13) 0.0024(16) -0.0039(14)
C15 0.0306(12) 0.0193(11) 0.0349(12) -0.0003(9) -0.0076(10) -0.0056(9)
C16 0.0401(14) 0.0377(14) 0.0269(12) 0.0106(10) -0.0119(10) -0.0153(11)

loop_
_atom_type_symbol
_atom_type_description
_atom_type_scat_dispersion_real
_atom_type_scat_dispersion_imag
_atom_type_scat_source
C C 0.0033 0.0016 'International Tables Vol C Tables 4.2.6.8 and 6.1.1.4'
H H 0.0000 0.0000 'International Tables Vol C Tables 4.2.6.8 and 6.1.1.4'
B B 0.0013 0.0007 'International Tables Vol C Tables 4.2.6.8 and 6.1.1.4'
N N 0.0061 0.0033 'International Tables Vol C Tables 4.2.6.8 and 6.1.1.4'
F F 0.0171 0.0103 'International Tables Vol C Tables 4.2.6.8 and 6.1.1.4'
Si Si 0.0817 0.0704 'International Tables Vol C Tables 4.2.6.8 and 6.1.1.4'

loop_
_geom_angle_atom_site_label_1
_geom_angle_atom_site_label_2
_geom_angle_atom_site_label_3
_geom_angle
C11 Si C13 109.22(12)
C11 Si C12 109.47(11)
C13 Si C12 109.95(13)
C11 Si C14 106.82(13)
C13 Si C14 111.59(16)
C12 Si C14 109.73(14)
C9 N1 C6 107.20(17)
C9 N1 B1 127.71(17)
C6 N1 B1 125.09(17)
C1 N2 C4 107.68(17)
C1 N2 B1 126.87(17)
C4 N2 B1 125.45(17)
F2 B1 F1 108.60(17)
F2 B1 N2 111.03(17)
F1 B1 N2 110.64(18)
F2 B1 N1 110.16(18)
F1 B1 N1 109.88(17)
N2 B1 N1 106.53(16)
N2 C1 C2 110.26(19)
N2 C1 H1 120.4(15)
C2 C1 H1 129.3(15)
C1 C2 C3 106.9(2)
C1 C2 H2 127.0(17)
C3 C2 H2 126.1(17)
C2 C3 C4 106.61(18)
C2 C3 C10 129.3(2)
C4 C3 C10 124.14(19)
N2 C4 C5 121.07(18)
N2 C4 C3 108.54(17)
C5 C4 C3 130.40(19)
C6 C5 C4 121.24(19)
C6 C5 H3 119.4(14)
C4 C5 H3 119.3(14)
C5 C6 N1 120.61(18)
C5 C6 C7 131.04(19)
N1 C6 C7 108.34(17)
C8 C7 C6 106.01(19)
C8 C7 C15 128.8(2)
C6 C7 C15 125.16(19)
C7 C8 C9 108.6(2)
C7 C8 H4 125.4(13)
C9 C8 H4 125.9(13)
N1 C9 C8 109.79(19)
N1 C9 C16 122.0(2)
C8 C9 C16 128.2(2)
C11 C10 C3 177.9(2)
C10 C11 Si 175.65(19)
Si C12 H5 110.1(14)
Si C12 H6 108.2(17)
H5 C12 H6 116(2)
Si C12 H7 110.0(17)
H5 C12 H7 104(2)
H6 C12 H7 108(2)
Si C13 H8 110.5(19)
Si C13 H9 110.8(18)
H8 C13 H9 106(3)
Si C13 H10 110.9(18)
H8 C13 H10 107(3)
H9 C13 H10 111(2)
Si C14 H11 111(2)
Si C14 H12 109(2)
H11 C14 H12 107(3)
Si C14 H13 110.4(18)
H11 C14 H13 109(3)
H12 C14 H13 110(3)
C7 C15 H15A 109.5
C7 C15 H15B 109.5
H15A C15 H15B 109.5
C7 C15 H15C 109.5
H15A C15 H15C 109.5
H15B C15 H15C 109.5
C9 C16 H16A 109.5
C9 C16 H16B 109.5
H16A C16 H16B 109.5
C9 C16 H16C 109.5
H16A C16 H16C 109.5
H16B C16 H16C 109.5

loop_
_geom_bond_atom_site_label_1
_geom_bond_atom_site_label_2
_geom_bond_distance
Si C11 1.837(2)
Si C13 1.852(3)
Si C12 1.861(3)
Si C14 1.864(3)
F1 B1 1.394(3)
F2 B1 1.386(3)
N1 C9 1.348(3)
N1 C6 1.408(3)
N1 B1 1.554(3)
N2 C1 1.358(3)
N2 C4 1.379(2)
N2 B1 1.543(3)
C1 C2 1.382(3)
C1 H1 0.94(3)
C2 C3 1.405(3)
C2 H2 0.95(3)
C3 C4 1.408(3)
C3 C10 1.422(3)
C4 C5 1.402(3)
C5 C6 1.365(3)
C5 H3 0.95(2)
C6 C7 1.432(3)
C7 C8 1.373(3)
C7 C15 1.490(3)
C8 C9 1.407(3)
C8 H4 1.02(2)
C9 C16 1.486(3)
C10 C11 1.210(3)
C12 H5 1.00(3)
C12 H6 0.98(3)
C12 H7 0.93(3)
C13 H8 0.97(4)
C13 H9 1.02(3)
C13 H10 1.01(3)
C14 H11 0.98(4)
C14 H12 0.94(4)
C14 H13 1.03(3)
C15 H15A 0.9800
C15 H15B 0.9800
C15 H15C 0.9800
C16 H16A 0.9800
C16 H16B 0.9800
C16 H16C 0.9800
